data_2213966
loop_
_publ_author_name
'Choi, Hong Dae'
'Seo,  Pil Ja'
'Son, Byeng Wha'
'Lee, Uk'

_publ_section_title
;
 2-(4-Bromophenyl)-1-(methylsulfanyl)naphtho[2,1-<i>b</i>]furan
;
_journal_coeditor_code SJ2304
_journal_issue 6
_journal_name_full 'Acta Crystallographica Section E'
_journal_page_first o2895
_journal_page_last o2895
_journal_paper_doi 10.1107/S1600536807022180
_journal_volume 63
_journal_year 2007
_chemical_formula_iupac 'C19 H13 Br O S'
_chemical_formula_moiety 'C19 H13 Br O S'
_chemical_formula_sum 'C19 H13 Br O S'
_chemical_formula_weight 369.26
_chemical_melting_point 411.5(5)
_chemical_name_systematic
;
2-(4-Bromophenyl)-1-(methylsulfanyl)naphtho[2,1-b]furan
;
_space_group_IT_number 2
_symmetry_cell_setting triclinic
_symmetry_space_group_name_Hall '-P 1'
_symmetry_space_group_name_H-M 'P -1'
_atom_sites_solution_hydrogens geom
_atom_sites_solution_primary direct
_atom_sites_solution_secondary difmap
_cell_angle_alpha 94.352(2)
_cell_angle_beta 115.271(2)
_cell_angle_gamma 105.312(2)
_cell_formula_units_Z 2
_cell_length_a 9.3590(10)
_cell_length_b 9.4870(10)
_cell_length_c 9.8600(10)
_cell_measurement_reflns_used 4258
_cell_measurement_temperature 173(2)
_cell_measurement_theta_max 28.17
_cell_measurement_theta_min 2.28
_cell_volume 745.50(14)
_computing_cell_refinement 'SAINT (Bruker, 1997)'
_computing_data_collection 'SMART (Bruker, 1997)'
_computing_data_reduction SAINT
_computing_molecular_graphics 'ORTEP-3 (Farrugia, 1997) and DIAMOND (Brandenburg, 1998)'
_computing_publication_material SHELXL97-2
_computing_structure_refinement 'SHELXL97-2 (Sheldrick, 1997)'
_computing_structure_solution 'SHELXS97-2 (Sheldrick, 1997)'
_diffrn_ambient_temperature 173(2)
_diffrn_detector_area_resol_mean 10.00
_diffrn_measured_fraction_theta_full 0.982
_diffrn_measured_fraction_theta_max 0.982
_diffrn_measurement_device_type 'Bruker SMART CCD'
_diffrn_measurement_method '\f and \w'
_diffrn_radiation_monochromator graphite
_diffrn_radiation_source 'fine-focus sealed tube'
_diffrn_radiation_type MoK\a
_diffrn_radiation_wavelength 0.71073
_diffrn_reflns_av_R_equivalents 0.0209
_diffrn_reflns_av_sigmaI/netI 0.0288
_diffrn_reflns_limit_h_max 11
_diffrn_reflns_limit_h_min -11
_diffrn_reflns_limit_k_max 11
_diffrn_reflns_limit_k_min -11
_diffrn_reflns_limit_l_max 12
_diffrn_reflns_limit_l_min -12
_diffrn_reflns_number 5896
_diffrn_reflns_theta_full 26.00
_diffrn_reflns_theta_max 26.00
_diffrn_reflns_theta_min 2.28
_diffrn_standards_number 0
_exptl_absorpt_coefficient_mu 2.895
_exptl_absorpt_correction_T_max 0.371
_exptl_absorpt_correction_T_min 0.239
_exptl_absorpt_correction_type multi-scan
_exptl_absorpt_process_details 'SADABS (Sheldrick, 1999)'
_exptl_crystal_colour Colorless
_exptl_crystal_density_diffrn 1.645
_exptl_crystal_density_method 'not measured'
_exptl_crystal_description Block
_exptl_crystal_F_000 372
_exptl_crystal_size_max 0.53
_exptl_crystal_size_mid 0.42
_exptl_crystal_size_min 0.35
_refine_diff_density_max 0.723
_refine_diff_density_min -0.346
_refine_ls_extinction_method none
_refine_ls_goodness_of_fit_ref 1.036
_refine_ls_hydrogen_treatment constr
_refine_ls_matrix_type full
_refine_ls_number_parameters 199
_refine_ls_number_reflns 2878
_refine_ls_number_restraints 0
_refine_ls_restrained_S_all 1.036
_refine_ls_R_factor_all 0.0299
_refine_ls_R_factor_gt 0.0260
_refine_ls_shift/su_max <0.001
_refine_ls_shift/su_mean <0.001
_refine_ls_structure_factor_coef Fsqd
_refine_ls_weighting_details 'calc w=1/[\s^2^(Fo^2^)+(0.0402P)^2^+0.3452P] where P=(Fo^2^+2Fc^2^)/3'
_refine_ls_weighting_scheme calc
_refine_ls_wR_factor_gt 0.0686
_refine_ls_wR_factor_ref 0.0711
_reflns_number_gt 2644
_reflns_number_total 2878
_reflns_threshold_expression I>2\s(I)
_cod_data_source_file sj2304.cif
_cod_data_source_block I
_cod_depositor_comments
;
The following automatic conversions were performed:

'_chemical_melting_point' value '411-412' was changed to '411.5(5)' -
the average value was taken and precision was estimated.

Automatic conversion script
Id: cif_fix_values 1646 2011-03-28 12:23:43Z adriana 

The following automatic conversions were performed:

'_chemical_melting_point' value '411-412' was changed to '411.5(5)' -
the average value was taken and precision was estimated.

Automatic conversion script
Id: cif_fix_values 1715 2011-07-08 13:25:40Z adriana 
;
_cod_database_code 2213966
_cod_database_fobs_code 2213966

loop_
_symmetry_equiv_pos_as_xyz
'x, y, z'
'-x, -y, -z'

loop_
_atom_site_type_symbol
_atom_site_label
_atom_site_fract_x
_atom_site_fract_y
_atom_site_fract_z
_atom_site_U_iso_or_equiv
_atom_site_adp_type
_atom_site_calc_flag
_atom_site_refinement_flags
_atom_site_occupancy
Br Br 0.20442(3) 0.97204(2) 0.56099(3) 0.03172(10) Uani d . 1
S S 0.91609(6) 0.70175(5) 0.72850(6) 0.02278(13) Uani d . 1
O O 0.56320(17) 0.44038(16) 0.80420(16) 0.0229(3) Uani d . 1
C C1 0.7820(2) 0.5608(2) 0.7661(2) 0.0201(4) Uani d . 1
C C2 0.6367(2) 0.5661(2) 0.7640(2) 0.0214(4) Uani d . 1
C C3 0.6644(2) 0.3531(2) 0.8272(2) 0.0216(4) Uani d . 1
C C4 0.6264(3) 0.2104(2) 0.8593(2) 0.0246(4) Uani d . 1
H H4 0.5305 0.1687 0.8728 0.030 Uiso calc R 1
C C5 0.7350(3) 0.1345(2) 0.8700(2) 0.0263(5) Uani d . 1
H H5 0.7122 0.0363 0.8886 0.032 Uiso calc R 1
C C6 0.8815(3) 0.1983(2) 0.8540(2) 0.0234(4) Uani d . 1
C C7 0.9922(3) 0.1173(2) 0.8657(2) 0.0282(5) Uani d . 1
H H7 0.9652 0.0174 0.8796 0.034 Uiso calc R 1
C C8 1.1365(3) 0.1793(3) 0.8574(2) 0.0304(5) Uani d . 1
H H8 1.2099 0.1235 0.8676 0.037 Uiso calc R 1
C C9 1.1769(3) 0.3259(3) 0.8338(2) 0.0278(5) Uani d . 1
H H9 1.2783 0.3693 0.8295 0.033 Uiso calc R 1
C C10 1.0704(3) 0.4066(2) 0.8168(2) 0.0241(4) Uani d . 1
H H10 1.0981 0.5047 0.7988 0.029 Uiso calc R 1
C C11 0.9206(2) 0.3460(2) 0.8258(2) 0.0202(4) Uani d . 1
C C12 0.8019(2) 0.4214(2) 0.8082(2) 0.0197(4) Uani d . 1
C C13 0.5404(2) 0.6688(2) 0.7216(2) 0.0218(4) Uani d . 1
C C14 0.4509(3) 0.6956(2) 0.7985(2) 0.0240(4) Uani d . 1
H H14 0.4585 0.6515 0.8836 0.029 Uiso calc R 1
C C15 0.3515(3) 0.7858(2) 0.7518(2) 0.0253(4) Uani d . 1
H H15 0.2918 0.8042 0.8048 0.030 Uiso calc R 1
C C16 0.3406(2) 0.8483(2) 0.6275(2) 0.0236(4) Uani d . 1
C C17 0.4267(3) 0.8236(2) 0.5482(2) 0.0239(4) Uani d . 1
H H17 0.4173 0.8673 0.4625 0.029 Uiso calc R 1
C C18 0.5266(3) 0.7343(2) 0.5961(2) 0.0239(4) Uani d . 1
H H18 0.5866 0.7172 0.5430 0.029 Uiso calc R 1
C C19 0.8666(3) 0.6152(3) 0.5368(3) 0.0325(5) Uani d . 1
H H19A 0.9338 0.6829 0.4998 0.049 Uiso calc R 1
H H19B 0.7475 0.5947 0.4679 0.049 Uiso calc R 1
H H19C 0.8916 0.5211 0.5390 0.049 Uiso calc R 1

loop_
_atom_site_aniso_label
_atom_site_aniso_U_11
_atom_site_aniso_U_22
_atom_site_aniso_U_33
_atom_site_aniso_U_12
_atom_site_aniso_U_13
_atom_site_aniso_U_23
Br 0.02759(14) 0.03285(15) 0.03671(15) 0.01813(10) 0.01196(10) 0.00744(10)
S 0.0213(3) 0.0187(3) 0.0288(3) 0.0045(2) 0.0135(2) 0.0039(2)
O 0.0213(7) 0.0222(7) 0.0292(8) 0.0080(6) 0.0147(6) 0.0064(6)
C1 0.0203(10) 0.0186(10) 0.0220(10) 0.0057(8) 0.0110(8) 0.0027(8)
C2 0.0223(10) 0.0193(10) 0.0228(10) 0.0057(8) 0.0116(8) 0.0029(8)
C3 0.0219(10) 0.0214(10) 0.0211(10) 0.0078(8) 0.0095(8) 0.0027(8)
C4 0.0240(10) 0.0236(11) 0.0233(10) 0.0032(8) 0.0112(9) 0.0039(8)
C5 0.0317(11) 0.0193(10) 0.0240(11) 0.0055(9) 0.0111(9) 0.0053(8)
C6 0.0267(10) 0.0227(10) 0.0182(9) 0.0092(8) 0.0078(8) 0.0026(8)
C7 0.0394(12) 0.0236(11) 0.0227(10) 0.0162(10) 0.0116(9) 0.0061(9)
C8 0.0356(12) 0.0365(13) 0.0268(11) 0.0238(10) 0.0140(10) 0.0079(10)
C9 0.0251(11) 0.0377(13) 0.0259(11) 0.0154(9) 0.0135(9) 0.0071(9)
C10 0.0256(10) 0.0247(11) 0.0241(10) 0.0107(9) 0.0118(9) 0.0060(8)
C11 0.0219(10) 0.0196(10) 0.0182(9) 0.0079(8) 0.0083(8) 0.0012(8)
C12 0.0227(10) 0.0173(10) 0.0184(9) 0.0057(8) 0.0098(8) 0.0014(7)
C13 0.0188(9) 0.0201(10) 0.0257(10) 0.0065(8) 0.0101(8) 0.0020(8)
C14 0.0229(10) 0.0258(11) 0.0256(10) 0.0082(8) 0.0133(9) 0.0048(8)
C15 0.0211(10) 0.0287(11) 0.0285(11) 0.0092(9) 0.0134(9) 0.0028(9)
C16 0.0180(10) 0.0203(10) 0.0283(11) 0.0062(8) 0.0079(8) 0.0004(8)
C17 0.0229(10) 0.0229(10) 0.0241(10) 0.0071(8) 0.0100(9) 0.0034(8)
C18 0.0233(10) 0.0243(11) 0.0264(10) 0.0084(8) 0.0135(9) 0.0028(8)
C19 0.0343(12) 0.0369(13) 0.0283(12) 0.0069(10) 0.0196(10) 0.0039(10)

loop_
_atom_type_symbol
_atom_type_description
_atom_type_scat_dispersion_real
_atom_type_scat_dispersion_imag
_atom_type_scat_source
C C 0.0033 0.0016 'International Tables Vol C Tables 4.2.6.8 and 6.1.1.4'
H H 0.0000 0.0000 'International Tables Vol C Tables 4.2.6.8 and 6.1.1.4'
O O 0.0106 0.0060 'International Tables Vol C Tables 4.2.6.8 and 6.1.1.4'
S S 0.1246 0.1234 'International Tables Vol C Tables 4.2.6.8 and 6.1.1.4'
Br Br -0.2901 2.4595 'International Tables Vol C Tables 4.2.6.8 and 6.1.1.4'

loop_
_geom_angle_atom_site_label_1
_geom_angle_atom_site_label_2
_geom_angle_atom_site_label_3
_geom_angle
C1 S C19 100.23(10)
C3 O C2 105.97(15)
C2 C1 C12 106.68(17)
C2 C1 S 124.75(16)
C12 C1 S 128.55(15)
C1 C2 O 110.67(17)
C1 C2 C13 134.46(19)
O C2 C13 114.78(17)
O C3 C12 111.26(18)
O C3 C4 123.56(18)
C12 C3 C4 125.13(19)
C5 C4 C3 116.29(19)
C5 C4 H4 121.9
C3 C4 H4 121.9
C4 C5 C6 122.0(2)
C4 C5 H5 119.0
C6 C5 H5 119.0
C7 C6 C5 120.9(2)
C7 C6 C11 118.3(2)
C5 C6 C11 120.81(19)
C8 C7 C6 121.5(2)
C8 C7 H7 119.2
C6 C7 H7 119.2
C7 C8 C9 120.0(2)
C7 C8 H8 120.0
C9 C8 H8 120.0
C10 C9 C8 120.3(2)
C10 C9 H9 119.8
C8 C9 H9 119.8
C9 C10 C11 121.0(2)
C9 C10 H10 119.5
C11 C10 H10 119.5
C10 C11 C12 124.79(19)
C10 C11 C6 118.69(19)
C12 C11 C6 116.51(18)
C3 C12 C11 119.16(18)
C3 C12 C1 105.39(17)
C11 C12 C1 135.40(18)
C18 C13 C14 118.57(19)
C18 C13 C2 120.25(18)
C14 C13 C2 121.04(19)
C15 C14 C13 120.83(19)
C15 C14 H14 119.6
C13 C14 H14 119.6
C16 C15 C14 119.06(19)
C16 C15 H15 120.5
C14 C15 H15 120.5
C15 C16 C17 121.69(19)
C15 C16 Br 119.84(16)
C17 C16 Br 118.46(16)
C18 C17 C16 118.9(2)
C18 C17 H17 120.5
C16 C17 H17 120.5
C17 C18 C13 120.94(19)
C17 C18 H18 119.5
C13 C18 H18 119.5
S C19 H19A 109.5
S C19 H19B 109.5
H19A C19 H19B 109.5
S C19 H19C 109.5
H19A C19 H19C 109.5
H19B C19 H19C 109.5

loop_
_geom_bond_atom_site_label_1
_geom_bond_atom_site_label_2
_geom_bond_distance
Br C16 1.904(2)
S C1 1.757(2)
S C19 1.810(2)
O C3 1.376(2)
O C2 1.387(2)
C1 C2 1.365(3)
C1 C12 1.449(3)
C2 C13 1.463(3)
C3 C12 1.377(3)
C3 C4 1.402(3)
C4 C5 1.367(3)
C4 H4 0.9500
C5 C6 1.425(3)
C5 H5 0.9500
C6 C7 1.419(3)
C6 C11 1.432(3)
C7 C8 1.363(3)
C7 H7 0.9500
C8 C9 1.406(3)
C8 H8 0.9500
C9 C10 1.374(3)
C9 H9 0.9500
C10 C11 1.412(3)
C10 H10 0.9500
C11 C12 1.431(3)
C13 C18 1.399(3)
C13 C14 1.402(3)
C14 C15 1.387(3)
C14 H14 0.9500
C15 C16 1.378(3)
C15 H15 0.9500
C16 C17 1.388(3)
C17 C18 1.385(3)
C17 H17 0.9500
C18 H18 0.9500
C19 H19A 0.9800
C19 H19B 0.9800
C19 H19C 0.9800

loop_
_geom_hbond_atom_site_label_D
_geom_hbond_atom_site_label_H
_geom_hbond_atom_site_label_A
_geom_hbond_site_symmetry_A
_geom_hbond_distance_DH
_geom_hbond_distance_HA
_geom_hbond_distance_DA
_geom_hbond_angle_DHA
_geom_hbond_publ_flag
C9 H9 O 1_655 0.95 2.70 3.635(3) 169.5 y
C19 H19A Br 1_655 0.98 3.01 3.885(3) 149.0 y

loop_
_geom_torsion_atom_site_label_1
_geom_torsion_atom_site_label_2
_geom_torsion_atom_site_label_3
_geom_torsion_atom_site_label_4
_geom_torsion
C19 S C1 C2 -104.63(19)
C19 S C1 C12 77.0(2)
C12 C1 C2 O 0.9(2)
S C1 C2 O -177.72(14)
C12 C1 C2 C13 -175.2(2)
S C1 C2 C13 6.1(3)
C3 O C2 C1 -1.8(2)
C3 O C2 C13 175.11(16)
C2 O C3 C12 2.1(2)
C2 O C3 C4 -175.38(19)
O C3 C4 C5 176.22(18)
C12 C3 C4 C5 -0.9(3)
C3 C4 C5 C6 1.8(3)
C4 C5 C6 C7 180.0(2)
C4 C5 C6 C11 0.0(3)
C5 C6 C7 C8 -177.0(2)
C11 C6 C7 C8 2.9(3)
C6 C7 C8 C9 -1.3(3)
C7 C8 C9 C10 -0.9(3)
C8 C9 C10 C11 1.3(3)
C9 C10 C11 C12 -179.43(19)
C9 C10 C11 C6 0.4(3)
C7 C6 C11 C10 -2.4(3)
C5 C6 C11 C10 177.53(19)
C7 C6 C11 C12 177.40(18)
C5 C6 C11 C12 -2.6(3)
O C3 C12 C11 -179.22(16)
C4 C3 C12 C11 -1.8(3)
O C3 C12 C1 -1.5(2)
C4 C3 C12 C1 175.89(19)
C10 C11 C12 C3 -176.75(19)
C6 C11 C12 C3 3.4(3)
C10 C11 C12 C1 6.5(4)
C6 C11 C12 C1 -173.4(2)
C2 C1 C12 C3 0.4(2)
S C1 C12 C3 178.95(15)
C2 C1 C12 C11 177.5(2)
S C1 C12 C11 -3.9(3)
C1 C2 C13 C18 37.9(3)
O C2 C13 C18 -138.13(19)
C1 C2 C13 C14 -146.5(2)
O C2 C13 C14 37.4(3)
C18 C13 C14 C15 -0.3(3)
C2 C13 C14 C15 -175.99(19)
C13 C14 C15 C16 0.5(3)
C14 C15 C16 C17 -0.1(3)
C14 C15 C16 Br 179.83(15)
C15 C16 C17 C18 -0.3(3)
Br C16 C17 C18 179.75(15)
C16 C17 C18 C13 0.4(3)
C14 C13 C18 C17 -0.1(3)
C2 C13 C18 C17 175.60(19)

loop_
_cod_related_entry_id
_cod_related_entry_database
_cod_related_entry_code
1 ChemSpider 21124343
